data_7219634
loop_
_publ_author_name
'Huang, Wun-Jhih'
'Hsu, Chia-Ju'
'Tsai, Shao-Kang'
'He, Hsiu-Yi'
'Ding, Jaw-Jih'
'Hsu, Ting-Wei'
'Yang, Chun-Chuen'
'Chen, Jhy-Der'

_publ_section_title
;
 Homo- and heterometallic coordination networks based on linear trinuclear
 Co(II) units: synthesis, structures and magnetic properties
;
_journal_name_full 'RSC Adv.'
_journal_paper_doi 10.1039/C5RA00728C
_journal_year 2015
_chemical_formula_sum 'C42 H26 Co3 N4 O14'
_chemical_formula_weight 987.46
_chemical_name_systematic
; 
 ? 
;
_space_group_IT_number 15
_symmetry_cell_setting monoclinic
_symmetry_space_group_name_Hall '-C 2yc'
_symmetry_space_group_name_H-M 'C 1 2/c 1'
_atom_sites_solution_hydrogens geom
_atom_sites_solution_primary direct
_atom_sites_solution_secondary difmap
_audit_creation_method SHELXL-97
_audit_update_record
;
2015-01-11 deposited with the CCDC.
2015-02-23 downloaded from the CCDC.
;
_cell_angle_alpha 90.00
_cell_angle_beta 90.5530(10)
_cell_angle_gamma 90.00
_cell_formula_units_Z 4
_cell_length_a 31.3901(7)
_cell_length_b 10.9106(2)
_cell_length_c 15.8458(3)
_cell_measurement_reflns_used 5477
_cell_measurement_temperature 298(2)
_cell_measurement_theta_max 27.96
_cell_measurement_theta_min 2.35
_cell_volume 5426.69(19)
_computing_cell_refinement 'SAINT V7.68A (Bruker AXS, 2010)'
_computing_data_collection 'APEX2 (Bruker AXS, 2010)'
_computing_data_reduction 'SAINT V7.68A (Bruker AXS, 2010)'
_computing_molecular_graphics 'SHELXTL (Sheldrick, 2008)'
_computing_publication_material 'SHELXTL (Sheldrick, 2008)'
_computing_structure_refinement 'SHELXL-97 (Sheldrick, 2008)'
_computing_structure_solution 'SHELXS-97 (Sheldrick, 2008)'
_diffrn_ambient_temperature 298(2)
_diffrn_measured_fraction_theta_full 0.992
_diffrn_measured_fraction_theta_max 0.992
_diffrn_measurement_device_type 'CCD area detector'
_diffrn_measurement_method 'phi and omega scans'
_diffrn_radiation_monochromator graphite
_diffrn_radiation_source 'fine-focus sealed tube'
_diffrn_radiation_type MoK\a
_diffrn_radiation_wavelength 0.71073
_diffrn_reflns_av_R_equivalents 0.0634
_diffrn_reflns_av_sigmaI/netI 0.0956
_diffrn_reflns_limit_h_max 41
_diffrn_reflns_limit_h_min -41
_diffrn_reflns_limit_k_max 14
_diffrn_reflns_limit_k_min -13
_diffrn_reflns_limit_l_max 21
_diffrn_reflns_limit_l_min -21
_diffrn_reflns_number 25404
_diffrn_reflns_theta_full 28.36
_diffrn_reflns_theta_max 28.36
_diffrn_reflns_theta_min 1.98
_exptl_absorpt_coefficient_mu 0.963
_exptl_absorpt_correction_T_max 0.7457
_exptl_absorpt_correction_T_min 0.6731
_exptl_absorpt_correction_type multi-scan
_exptl_absorpt_process_details 'SADABS V2008/1 (Bruker AXS, 2008)'
_exptl_crystal_colour pink
_exptl_crystal_density_diffrn 1.209
_exptl_crystal_density_method 'not measured'
_exptl_crystal_description plate
_exptl_crystal_F_000 1996
_exptl_crystal_size_max 0.20
_exptl_crystal_size_mid 0.20
_exptl_crystal_size_min 0.05
_platon_squeeze_details
;
;
_refine_diff_density_max 0.867
_refine_diff_density_min -0.317
_refine_diff_density_rms 0.072
_refine_ls_extinction_method none
_refine_ls_goodness_of_fit_ref 1.010
_refine_ls_hydrogen_treatment constr
_refine_ls_matrix_type full
_refine_ls_number_parameters 304
_refine_ls_number_reflns 6739
_refine_ls_number_restraints 0
_refine_ls_restrained_S_all 1.010
_refine_ls_R_factor_all 0.1044
_refine_ls_R_factor_gt 0.0509
_refine_ls_shift/su_max 0.001
_refine_ls_shift/su_mean 0.000
_refine_ls_structure_factor_coef Fsqd
_refine_ls_weighting_details 'calc w=1/[\s^2^(Fo^2^)+(0.0344P)^2^+0.0000P] where P=(Fo^2^+2Fc^2^)/3'
_refine_ls_weighting_scheme calc
_refine_ls_wR_factor_gt 0.0944
_refine_ls_wR_factor_ref 0.1022
_reflns_number_gt 3491
_reflns_number_total 6739
_reflns_threshold_expression >2sigma(I)
_cod_data_source_file c5ra00728c2.cif
_cod_data_source_block 1
_cod_depositor_comments
;
The following automatic conversions were performed:

'_symmetry_cell_setting' value 'Monoclinic' changed to 'monoclinic'
according to
/usr/data/users/saulius/crontab/automatic-downloads/rss-feeds/RSC/lib/dictionaries/cif_core.dic
dictionary named 'cif_core.dic' version 2.4.2 from 2011-04-26.

Automatic conversion script
Id: cif_fix_values 3008 2015-01-20 13:52:24Z robertas 
;
_cod_original_sg_symbol_H-M C2/c
_cod_database_code 7219634

loop_
_symmetry_equiv_pos_as_xyz
'x, y, z'
'-x, y, -z+1/2'
'x+1/2, y+1/2, z'
'-x+1/2, y+1/2, -z+1/2'
'-x, -y, -z'
'x, -y, z-1/2'
'-x+1/2, -y+1/2, -z'
'x+1/2, -y+1/2, z-1/2'

loop_
_atom_site_label
_atom_site_type_symbol
_atom_site_fract_x
_atom_site_fract_y
_atom_site_fract_z
_atom_site_U_iso_or_equiv
_atom_site_adp_type
_atom_site_occupancy
_atom_site_symmetry_multiplicity
_atom_site_calc_flag
_atom_site_refinement_flags
_atom_site_disorder_assembly
_atom_site_disorder_group
Co1 Co 0.645640(13) 0.66445(4) -0.52095(2) 0.04026(14) Uani 1 1 d . . .
Co2 Co 0.7500 0.7500 -0.5000 0.02927(15) Uani 1 2 d S . .
O1 O 0.57391(10) 0.2527(3) -0.4761(2) 0.1232(13) Uani 1 1 d . . .
O2 O 0.65752(7) 0.7594(2) -0.62460(13) 0.0637(7) Uani 1 1 d . . .
O3 O 0.72403(6) 0.8296(2) -0.60594(12) 0.0517(6) Uani 1 1 d . . .
O4 O 0.62609(7) 1.1826(3) -0.94682(17) 0.0923(10) Uani 1 1 d . . .
O5 O 0.69078(6) 1.24605(19) -0.93555(11) 0.0402(5) Uani 1 1 d . . .
O6 O 0.67310(7) 0.50248(19) -0.51499(16) 0.0623(7) Uani 1 1 d . . .
O7 O 0.73786(7) 0.57564(19) -0.53904(13) 0.0498(6) Uani 1 1 d . . .
N1 N 0.58777(8) 0.6015(3) -0.56673(16) 0.0505(7) Uani 1 1 d . . .
N2 N 0.52271(10) 0.3207(3) -0.5658(2) 0.0805(10) Uani 1 1 d . . .
H2A H 0.4998 0.2991 -0.5919 0.097 Uiso 1 1 calc R . .
C1 C 0.56246(11) 0.6750(4) -0.6111(2) 0.0710(11) Uani 1 1 d . . .
H1A H 0.5714 0.7545 -0.6225 0.085 Uiso 1 1 calc R . .
C2 C 0.52350(14) 0.6367(5) -0.6407(3) 0.1071(18) Uani 1 1 d . . .
H2B H 0.5060 0.6903 -0.6708 0.129 Uiso 1 1 calc R . .
C3 C 0.51056(14) 0.5197(5) -0.6257(3) 0.1027(17) Uani 1 1 d . . .
H3A H 0.4842 0.4930 -0.6459 0.123 Uiso 1 1 calc R . .
C4 C 0.53667(11) 0.4400(4) -0.5800(2) 0.0675(11) Uani 1 1 d . . .
C5 C 0.57540(10) 0.4860(3) -0.5516(2) 0.0546(9) Uani 1 1 d . . .
H5A H 0.5935 0.4348 -0.5209 0.066 Uiso 1 1 calc R . .
C6 C 0.54123(13) 0.2336(4) -0.5153(3) 0.0816(13) Uani 1 1 d . . .
C7 C 0.51882(12) 0.1147(4) -0.5095(3) 0.0730(12) Uani 1 1 d . . .
C8 C 0.47524(12) 0.1001(4) -0.5206(3) 0.0822(13) Uani 1 1 d . . .
H8A H 0.4583 0.1671 -0.5348 0.099 Uiso 1 1 calc R . .
C9 C 0.45711(12) -0.0138(4) -0.5107(3) 0.0825(13) Uani 1 1 d . . .
H9A H 0.4278 -0.0225 -0.5178 0.124 Uiso 1 1 calc R . .
C10 C 0.68888(11) 0.8284(3) -0.64217(19) 0.0501(9) Uani 1 1 d . A .
C11 C 0.68258(10) 0.9167(3) -0.71466(19) 0.0523(9) Uani 1 1 d . . .
C12 C 0.6422(4) 0.9342(11) -0.7522(10) 0.075(5) Uani 0.50 1 d P A 1
H12A H 0.6195 0.8868 -0.7339 0.090 Uiso 0.50 1 calc PR A 1
C13 C 0.6353(5) 1.0180(15) -0.8144(9) 0.074(5) Uani 0.50 1 d P A 1
H13A H 0.6080 1.0315 -0.8359 0.089 Uiso 0.50 1 calc PR A 1
C12' C 0.6519(5) 0.8838(12) -0.7769(10) 0.061(4) Uani 0.50 1 d P A 2
H12B H 0.6369 0.8104 -0.7752 0.073 Uiso 0.50 1 calc PR A 2
C13' C 0.6459(4) 0.9722(13) -0.8427(9) 0.053(3) Uani 0.50 1 d P A 2
H13B H 0.6259 0.9568 -0.8850 0.063 Uiso 0.50 1 calc PR A 2
C14 C 0.66958(10) 1.0825(3) -0.8448(2) 0.0511(9) Uani 1 1 d . . .
C15 C 0.70576(9) 1.0883(3) -0.79567(18) 0.0462(8) Uani 1 1 d . A .
H15A H 0.7262 1.1481 -0.8060 0.055 Uiso 1 1 calc R . .
C16 C 0.71184(9) 1.0057(3) -0.73117(19) 0.0497(9) Uani 1 1 d . A .
H16A H 0.7364 1.0106 -0.6981 0.060 Uiso 1 1 calc R . .
C17 C 0.66194(10) 1.1739(3) -0.9131(2) 0.0496(9) Uani 1 1 d . . .
C18 C 0.71340(11) 0.4905(3) -0.52238(19) 0.0431(8) Uani 1 1 d . . .
C19 C 0.73186(11) 0.3651(3) -0.5109(2) 0.0462(9) Uani 1 1 d . . .
C20 C 0.77487(12) 0.3487(4) -0.5135(3) 0.0803(13) Uani 1 1 d . . .
H20A H 0.7924 0.4161 -0.5230 0.096 Uiso 1 1 calc R . .
C21 C 0.79301(12) 0.2353(3) -0.5026(3) 0.0785(13) Uani 1 1 d . . .
H21A H 0.8225 0.2268 -0.5045 0.118 Uiso 1 1 calc R . .

loop_
_atom_site_aniso_label
_atom_site_aniso_U_11
_atom_site_aniso_U_22
_atom_site_aniso_U_33
_atom_site_aniso_U_23
_atom_site_aniso_U_13
_atom_site_aniso_U_12
Co1 0.0478(3) 0.0268(3) 0.0458(2) -0.0003(2) -0.01423(19) -0.0045(2)
Co2 0.0339(3) 0.0168(3) 0.0370(3) 0.0015(3) -0.0065(2) -0.0008(3)
O1 0.088(2) 0.059(2) 0.221(4) 0.022(2) -0.080(2) -0.0340(18)
O2 0.0624(16) 0.0630(18) 0.0651(14) 0.0341(13) -0.0262(12) -0.0259(14)
O3 0.0477(13) 0.0529(16) 0.0543(13) 0.0234(12) -0.0145(10) -0.0018(12)
O4 0.0428(15) 0.117(2) 0.117(2) 0.0826(19) -0.0218(14) -0.0146(16)
O5 0.0409(12) 0.0328(13) 0.0469(11) 0.0070(11) -0.0006(9) -0.0036(11)
O6 0.0503(15) 0.0242(14) 0.112(2) 0.0071(13) -0.0217(14) -0.0034(11)
O7 0.0677(16) 0.0166(13) 0.0654(14) -0.0021(11) 0.0112(12) -0.0073(11)
N1 0.0474(17) 0.044(2) 0.0599(17) 0.0000(15) -0.0117(14) -0.0008(15)
N2 0.0523(19) 0.076(3) 0.113(3) -0.002(2) -0.0290(18) -0.0297(19)
C1 0.058(2) 0.068(3) 0.087(3) 0.021(2) -0.016(2) 0.001(2)
C2 0.065(3) 0.119(5) 0.136(4) 0.055(4) -0.045(3) -0.010(3)
C3 0.064(3) 0.120(5) 0.123(4) 0.032(3) -0.046(3) -0.023(3)
C4 0.054(2) 0.063(3) 0.085(3) 0.006(2) -0.022(2) -0.016(2)
C5 0.048(2) 0.048(3) 0.068(2) 0.0015(19) -0.0178(17) -0.0063(18)
C6 0.054(3) 0.048(3) 0.142(4) -0.014(3) -0.026(3) -0.015(2)
C7 0.046(2) 0.050(3) 0.122(3) -0.014(2) -0.021(2) -0.011(2)
C8 0.054(3) 0.048(3) 0.143(4) -0.013(3) -0.019(3) -0.011(2)
C9 0.044(2) 0.061(3) 0.142(4) -0.014(3) -0.020(2) -0.018(2)
C10 0.056(2) 0.046(2) 0.0489(19) 0.0169(18) -0.0145(16) -0.0029(19)
C11 0.052(2) 0.048(2) 0.057(2) 0.0246(18) -0.0196(17) -0.0094(18)
C12 0.057(8) 0.058(10) 0.110(12) 0.056(8) -0.048(7) -0.043(7)
C13 0.036(6) 0.100(14) 0.086(11) 0.063(8) -0.020(7) -0.010(7)
C12' 0.077(7) 0.028(7) 0.078(8) 0.025(6) -0.029(5) -0.011(5)
C13' 0.048(8) 0.054(8) 0.056(7) 0.030(5) -0.025(6) -0.017(5)
C14 0.0379(19) 0.049(2) 0.066(2) 0.0286(19) -0.0093(17) -0.0034(17)
C15 0.0415(19) 0.043(2) 0.0539(19) 0.0138(17) -0.0041(15) -0.0101(16)
C16 0.0367(19) 0.057(2) 0.055(2) 0.0176(18) -0.0111(15) -0.0008(17)
C17 0.0397(19) 0.047(2) 0.062(2) 0.0207(19) -0.0008(16) 0.0033(18)
C18 0.058(2) 0.024(2) 0.0474(18) -0.0014(15) -0.0136(17) -0.0031(17)
C19 0.048(2) 0.019(2) 0.071(2) 0.0091(16) -0.0061(17) -0.0064(15)
C20 0.064(3) 0.029(2) 0.148(4) 0.024(2) 0.013(3) -0.011(2)
C21 0.058(3) 0.025(3) 0.153(4) 0.017(3) 0.006(2) -0.0015(19)

loop_
_atom_type_symbol
_atom_type_description
_atom_type_scat_dispersion_real
_atom_type_scat_dispersion_imag
_atom_type_scat_source
C C 0.0033 0.0016 'International Tables Vol C Tables 4.2.6.8 and 6.1.1.4'
H H 0.0000 0.0000 'International Tables Vol C Tables 4.2.6.8 and 6.1.1.4'
N N 0.0061 0.0033 'International Tables Vol C Tables 4.2.6.8 and 6.1.1.4'
O O 0.0106 0.0060 'International Tables Vol C Tables 4.2.6.8 and 6.1.1.4'
Co Co 0.3494 0.9721 'International Tables Vol C Tables 4.2.6.8 and 6.1.1.4'

loop_
_geom_angle_atom_site_label_1
_geom_angle_atom_site_label_2
_geom_angle_atom_site_label_3
_geom_angle
_geom_angle_site_symmetry_1
_geom_angle_site_symmetry_3
O6 Co1 O2 115.06(11) . .
O6 Co1 N1 95.82(10) . .
O2 Co1 N1 93.14(10) . .
O6 Co1 O4 143.49(11) . 6_576
O2 Co1 O4 96.02(12) . 6_576
N1 Co1 O4 101.34(10) . 6_576
O6 Co1 O5 95.20(9) . 6_576
O2 Co1 O5 98.86(8) . 6_576
N1 Co1 O5 158.46(9) . 6_576
O4 Co1 O5 59.80(8) 6_576 6_576
O6 Co1 C17 120.85(11) . 6_576
O2 Co1 C17 99.13(11) . 6_576
N1 Co1 C17 130.28(11) . 6_576
O4 Co1 C17 29.78(9) 6_576 6_576
O5 Co1 C17 30.02(8) 6_576 6_576
O7 Co2 O7 179.999(1) . 7_664
O7 Co2 O3 94.31(9) . .
O7 Co2 O3 85.69(9) 7_664 .
O7 Co2 O3 85.69(9) . 7_664
O7 Co2 O3 94.31(9) 7_664 7_664
O3 Co2 O3 180.00(10) . 7_664
O7 Co2 O5 89.83(8) . 4_643
O7 Co2 O5 90.17(8) 7_664 4_643
O3 Co2 O5 87.59(8) . 4_643
O3 Co2 O5 92.41(8) 7_664 4_643
O7 Co2 O5 90.17(8) . 6_576
O7 Co2 O5 89.83(8) 7_664 6_576
O3 Co2 O5 92.41(8) . 6_576
O3 Co2 O5 87.59(8) 7_664 6_576
O5 Co2 O5 180.00(10) 4_643 6_576
C10 O2 Co1 130.05(19) . .
C10 O3 Co2 136.0(2) . .
C17 O4 Co1 91.8(2) . 6_575
C17 O5 Co2 141.7(2) . 4_653
C17 O5 Co1 89.45(17) . 6_575
Co2 O5 Co1 104.97(8) 4_653 6_575
C18 O6 Co1 121.4(2) . .
C18 O7 Co2 138.8(2) . .
C1 N1 C5 119.3(3) . .
C1 N1 Co1 120.3(3) . .
C5 N1 Co1 120.3(2) . .
C6 N2 C4 127.6(3) . .
C6 N2 H2A 116.2 . .
C4 N2 H2A 116.2 . .
N1 C1 C2 121.7(4) . .
N1 C1 H1A 119.1 . .
C2 C1 H1A 119.1 . .
C3 C2 C1 119.5(4) . .
C3 C2 H2B 120.3 . .
C1 C2 H2B 120.3 . .
C2 C3 C4 120.1(4) . .
C2 C3 H3A 120.0 . .
C4 C3 H3A 120.0 . .
C5 C4 C3 116.9(4) . .
C5 C4 N2 124.2(3) . .
C3 C4 N2 118.9(3) . .
N1 C5 C4 122.4(3) . .
N1 C5 H5A 118.8 . .
C4 C5 H5A 118.8 . .
O1 C6 N2 122.2(4) . .
O1 C6 C7 121.3(4) . .
N2 C6 C7 116.5(3) . .
C9 C7 C8 118.6(4) 5_654 .
C9 C7 C6 117.2(3) 5_654 .
C8 C7 C6 124.2(4) . .
C9 C8 C7 119.8(4) . .
C9 C8 H8A 120.1 . .
C7 C8 H8A 120.1 . .
C7 C9 C8 121.6(3) 5_654 .
C7 C9 H9A 119.2 5_654 .
C8 C9 H9A 119.2 . .
O3 C10 O2 126.3(3) . .
O3 C10 C11 117.1(3) . .
O2 C10 C11 116.6(3) . .
C16 C11 C12 115.3(6) . .
C16 C11 C12' 120.0(7) . .
C12 C11 C12' 30.5(7) . .
C16 C11 C10 121.1(3) . .
C12 C11 C10 121.3(7) . .
C12' C11 C10 116.8(7) . .
C13 C12 C11 122.3(13) . .
C13 C12 H12A 118.8 . .
C11 C12 H12A 118.8 . .
C12 C13 C14 118.5(13) . .
C12 C13 H13A 120.8 . .
C14 C13 H13A 120.8 . .
C11 C12' C13' 114.8(13) . .
C11 C12' H12B 122.6 . .
C13' C12' H12B 122.6 . .
C14 C13' C12' 121.7(12) . .
C14 C13' H13B 119.2 . .
C12' C13' H13B 119.2 . .
C15 C14 C13 118.1(7) . .
C15 C14 C13' 117.2(6) . .
C13 C14 C13' 31.2(7) . .
C15 C14 C17 120.5(3) . .
C13 C14 C17 118.4(7) . .
C13' C14 C17 120.4(6) . .
C14 C15 C16 120.0(3) . .
C14 C15 H15A 120.0 . .
C16 C15 H15A 120.0 . .
C11 C16 C15 121.4(3) . .
C11 C16 H16A 119.3 . .
C15 C16 H16A 119.3 . .
O4 C17 O5 118.9(3) . .
O4 C17 C14 120.1(3) . .
O5 C17 C14 121.0(3) . .
O4 C17 Co1 58.37(16) . 6_575
O5 C17 Co1 60.52(15) . 6_575
C14 C17 Co1 175.9(3) . 6_575
O7 C18 O6 124.1(3) . .
O7 C18 C19 118.2(3) . .
O6 C18 C19 117.7(3) . .
C20 C19 C21 117.9(3) . 7_654
C20 C19 C18 119.9(3) . .
C21 C19 C18 122.2(3) 7_654 .
C19 C20 C21 121.6(3) . .
C19 C20 H20A 119.2 . .
C21 C20 H20A 119.2 . .
C19 C21 C20 120.5(3) 7_654 .
C19 C21 H21A 119.8 7_654 .
C20 C21 H21A 119.8 . .

loop_
_geom_bond_atom_site_label_1
_geom_bond_atom_site_label_2
_geom_bond_distance
_geom_bond_site_symmetry_2
Co1 O6 1.968(2) .
Co1 O2 1.980(2) .
Co1 N1 2.067(3) .
Co1 O4 2.134(2) 6_576
Co1 O5 2.1808(18) 6_576
Co1 C17 2.505(3) 6_576
Co2 O7 2.035(2) .
Co2 O7 2.035(2) 7_664
Co2 O3 2.0519(18) .
Co2 O3 2.0520(18) 7_664
Co2 O5 2.1301(19) 4_643
Co2 O5 2.1301(19) 6_576
O1 C6 1.212(4) .
O2 C10 1.272(4) .
O3 C10 1.239(3) .
O4 C17 1.245(3) .
O4 Co1 2.134(2) 6_575
O5 C17 1.253(3) .
O5 Co2 2.1301(19) 4_653
O5 Co1 2.1808(18) 6_575
O6 C18 1.278(4) .
O7 C18 1.235(3) .
N1 C1 1.326(4) .
N1 C5 1.341(4) .
N2 C6 1.369(5) .
N2 C4 1.393(4) .
N2 H2A 0.8600 .
C1 C2 1.370(5) .
C1 H1A 0.9300 .
C2 C3 1.361(6) .
C2 H2B 0.9300 .
C3 C4 1.393(5) .
C3 H3A 0.9300 .
C4 C5 1.386(4) .
C5 H5A 0.9300 .
C6 C7 1.479(5) .
C7 C9 1.371(5) 5_654
C7 C8 1.387(4) .
C8 C9 1.377(5) .
C8 H8A 0.9300 .
C9 C7 1.371(5) 5_654
C9 H9A 0.9300 .
C10 C11 1.510(4) .
C11 C16 1.364(4) .
C11 C12 1.408(14) .
C11 C12' 1.418(16) .
C12 C13 1.36(2) .
C12 H12A 0.9300 .
C13 C14 1.377(17) .
C13 H13A 0.9300 .
C12' C13' 1.43(2) .
C12' H12B 0.9300 .
C13' C14 1.415(17) .
C13' H13B 0.9300 .
C14 C15 1.372(4) .
C14 C17 1.489(4) .
C15 C16 1.375(4) .
C15 H15A 0.9300 .
C16 H16A 0.9300 .
C17 Co1 2.505(3) 6_575
C18 C19 1.496(4) .
C19 C20 1.363(5) .
C19 C21 1.363(4) 7_654
C20 C21 1.373(5) .
C20 H20A 0.9300 .
C21 C19 1.363(4) 7_654
C21 H21A 0.9300 .

loop_
_platon_squeeze_void_nr
_platon_squeeze_void_average_x
_platon_squeeze_void_average_y
_platon_squeeze_void_average_z
_platon_squeeze_void_volume
_platon_squeeze_void_count_electrons
_platon_squeeze_void_content
1 0.099 -0.108 0.250 998 293 ' '
2 0.103 0.065 0.750 998 293 ' '
